data_2215384
loop_
_publ_author_name
'Sood, Anjali'
'R\"ais\"anen, Minna T.'
'Ahlgr\'en, Markku'
'Leskel\"a, Markku'
'Repo, Timo'

_publ_section_title
;
 2,6-Diisopropyl-<i>N</i>-[(<i>Z</i>)-quinolin-2-ylmethylidene]aniline
;
_journal_coeditor_code BT2509
_journal_issue 10
_journal_name_full 'Acta Crystallographica Section E'
_journal_page_first o4083
_journal_page_last o4083
_journal_paper_doi 10.1107/S1600536807044947
_journal_volume 63
_journal_year 2007
_chemical_formula_iupac 'C22 H24 N2'
_chemical_formula_moiety 'C22 H24 N2'
_chemical_formula_sum 'C22 H24 N2'
_chemical_formula_weight 316.43
_chemical_name_systematic
;
2,6-Diisopropyl-N-[(Z)-quinolin-2-ylmethylidene]aniline
;
_space_group_IT_number 14
_symmetry_cell_setting monoclinic
_symmetry_space_group_name_Hall '-P 2ybc'
_symmetry_space_group_name_H-M 'P 1 21/c 1'
_atom_sites_solution_hydrogens geom
_atom_sites_solution_primary direct
_atom_sites_solution_secondary difmap
_audit_creation_method SHELXL97
_cell_angle_alpha 90.00
_cell_angle_beta 93.88(3)
_cell_angle_gamma 90.00
_cell_formula_units_Z 4
_cell_length_a 13.811(3)
_cell_length_b 10.971(2)
_cell_length_c 11.995(2)
_cell_measurement_temperature 120(2)
_cell_measurement_theta_max 25.50
_cell_measurement_theta_min 2.86
_cell_volume 1813.3(6)
_computing_cell_refinement 'DENZO and SCALEPACK (Otwinowski & Minor, 1997)'
_computing_data_collection 'COLLECT (Nonius, 1997)'
_computing_data_reduction 'DENZO and SCALEPACK (Otwinowski & Minor, 1997)'
_computing_molecular_graphics 'XP in SHELXTL (Bruker, 1998)'
_computing_publication_material 'SHELXL97 (Sheldrick, 1997)'
_computing_structure_refinement 'SHELXL97 (Sheldrick, 1997)'
_computing_structure_solution 'SHELXS97 (Sheldrick, 1997)'
_diffrn_ambient_temperature 120(2)
_diffrn_measured_fraction_theta_full 0.999
_diffrn_measured_fraction_theta_max 0.999
_diffrn_measurement_device_type 'Nonius KappaCCD area-detector'
_diffrn_measurement_method CCD
_diffrn_radiation_monochromator graphite
_diffrn_radiation_source 'fine-focus sealed tube'
_diffrn_radiation_type MoK\a
_diffrn_radiation_wavelength 0.71073
_diffrn_reflns_av_R_equivalents 0.1406
_diffrn_reflns_av_sigmaI/netI 0.0821
_diffrn_reflns_limit_h_max 16
_diffrn_reflns_limit_h_min -16
_diffrn_reflns_limit_k_max 13
_diffrn_reflns_limit_k_min -13
_diffrn_reflns_limit_l_max 14
_diffrn_reflns_limit_l_min -14
_diffrn_reflns_number 29862
_diffrn_reflns_theta_full 25.50
_diffrn_reflns_theta_max 25.50
_diffrn_reflns_theta_min 2.86
_exptl_absorpt_coefficient_mu 0.068
_exptl_absorpt_correction_T_max 0.9833
_exptl_absorpt_correction_T_min 0.9800
_exptl_absorpt_correction_type multi-scan
_exptl_absorpt_process_details '(XPREP in SHELXTL; Bruker, 1998)'
_exptl_crystal_colour yellow
_exptl_crystal_density_diffrn 1.159
_exptl_crystal_density_method 'not measured'
_exptl_crystal_description block
_exptl_crystal_F_000 680
_exptl_crystal_size_max 0.30
_exptl_crystal_size_mid 0.30
_exptl_crystal_size_min 0.25
_refine_diff_density_max 0.177
_refine_diff_density_min -0.194
_refine_ls_extinction_method none
_refine_ls_goodness_of_fit_ref 1.057
_refine_ls_hydrogen_treatment constr
_refine_ls_matrix_type full
_refine_ls_number_parameters 221
_refine_ls_number_reflns 3384
_refine_ls_number_restraints 0
_refine_ls_restrained_S_all 1.057
_refine_ls_R_factor_all 0.1132
_refine_ls_R_factor_gt 0.0530
_refine_ls_shift/su_max 0.000
_refine_ls_shift/su_mean 0.000
_refine_ls_structure_factor_coef Fsqd
_refine_ls_weighting_details 'calc w = 1/[\s^2^(Fo^2^)+(0.05P)^2^] where P=(Fo^2^+2Fc^2^)/3'
_refine_ls_weighting_scheme calc
_refine_ls_wR_factor_gt 0.1010
_refine_ls_wR_factor_ref 0.1159
_reflns_number_gt 1994
_reflns_number_total 3384
_reflns_threshold_expression I>2\s(I)
_cod_data_source_file bt2509.cif
_cod_data_source_block I
_cod_original_sg_symbol_H-M 'P 21/c'
_cod_database_code 2215384
_cod_database_fobs_code 2215384

loop_
_symmetry_equiv_pos_as_xyz
'x, y, z'
'-x, y+1/2, -z+1/2'
'-x, -y, -z'
'x, -y-1/2, z-1/2'

loop_
_atom_site_type_symbol
_atom_site_label
_atom_site_fract_x
_atom_site_fract_y
_atom_site_fract_z
_atom_site_U_iso_or_equiv
_atom_site_adp_type
_atom_site_calc_flag
_atom_site_refinement_flags
_atom_site_occupancy
N N1 0.33403(11) 0.31501(15) 0.32844(14) 0.0198(4) Uani d . 1
N N2 0.17009(12) 0.55989(15) 0.28608(14) 0.0221(4) Uani d . 1
C C1 0.38589(14) 0.23119(17) 0.27262(17) 0.0181(5) Uani d . 1
C C2 0.45110(15) 0.15362(19) 0.33471(19) 0.0258(5) Uani d . 1
H H2 0.4581 0.1603 0.4138 0.031 Uiso calc R 1
C C3 0.50408(15) 0.06922(19) 0.28154(19) 0.0285(6) Uani d . 1
H H3 0.5480 0.0179 0.3240 0.034 Uiso calc R 1
C C4 0.49432(15) 0.0576(2) 0.16481(19) 0.0296(6) Uani d . 1
H H4 0.5315 -0.0018 0.1290 0.036 Uiso calc R 1
C C5 0.43210(15) 0.13036(19) 0.10256(19) 0.0268(5) Uani d . 1
H H5 0.4259 0.1213 0.0236 0.032 Uiso calc R 1
C C6 0.37635(13) 0.21976(18) 0.15456(17) 0.0187(5) Uani d . 1
C C7 0.31029(14) 0.29851(18) 0.09469(18) 0.0227(5) Uani d . 1
H H7 0.3014 0.2931 0.0156 0.027 Uiso calc R 1
C C8 0.25974(14) 0.38189(18) 0.15135(17) 0.0199(5) Uani d . 1
H H8 0.2155 0.4358 0.1123 0.024 Uiso calc R 1
C C9 0.27386(14) 0.38728(18) 0.26879(17) 0.0188(5) Uani d . 1
C C10 0.22059(14) 0.47578(18) 0.33397(18) 0.0211(5) Uani d . 1
H H10 0.2241 0.4698 0.4132 0.025 Uiso calc R 1
C C11 0.12220(14) 0.64621(18) 0.35299(17) 0.0199(5) Uani d . 1
C C12 0.02034(15) 0.64969(18) 0.33829(17) 0.0201(5) Uani d . 1
C C13 -0.02806(16) 0.73603(19) 0.39868(19) 0.0268(5) Uani d . 1
H H13 -0.0969 0.7395 0.3911 0.032 Uiso calc R 1
C C14 0.02217(16) 0.81686(19) 0.46951(19) 0.0295(6) Uani d . 1
H H14 -0.0122 0.8757 0.5095 0.035 Uiso calc R 1
C C15 0.12161(16) 0.81238(19) 0.48227(18) 0.0274(6) Uani d . 1
H H15 0.1552 0.8683 0.5315 0.033 Uiso calc R 1
C C16 0.17470(15) 0.72720(18) 0.42437(17) 0.0236(5) Uani d . 1
C C17 -0.03429(14) 0.55741(18) 0.26433(18) 0.0239(5) Uani d . 1
H H17 0.0083 0.5350 0.2033 0.029 Uiso calc R 1
C C18 -0.12959(15) 0.6060(2) 0.2089(2) 0.0353(6) Uani d . 1
H H18A -0.1767 0.6169 0.2656 0.053 Uiso calc R 1
H H18B -0.1553 0.5477 0.1525 0.053 Uiso calc R 1
H H18C -0.1179 0.6844 0.1732 0.053 Uiso calc R 1
C C19 -0.05266(17) 0.4411(2) 0.3303(2) 0.0366(6) Uani d . 1
H H19A 0.0094 0.4072 0.3601 0.055 Uiso calc R 1
H H19B -0.0862 0.3812 0.2808 0.055 Uiso calc R 1
H H19C -0.0930 0.4603 0.3921 0.055 Uiso calc R 1
C C20 0.28494(15) 0.7276(2) 0.44076(19) 0.0303(6) Uani d . 1
H H20 0.3102 0.6653 0.3892 0.036 Uiso calc R 1
C C21 0.31763(18) 0.6906(2) 0.5603(2) 0.0457(7) Uani d . 1
H H21A 0.2943 0.7507 0.6126 0.069 Uiso calc R 1
H H21B 0.3887 0.6870 0.5683 0.069 Uiso calc R 1
H H21C 0.2908 0.6103 0.5765 0.069 Uiso calc R 1
C C22 0.32809(17) 0.8514(2) 0.4114(2) 0.0411(7) Uani d . 1
H H22A 0.3058 0.8735 0.3347 0.062 Uiso calc R 1
H H22B 0.3991 0.8461 0.4174 0.062 Uiso calc R 1
H H22C 0.3069 0.9135 0.4631 0.062 Uiso calc R 1

loop_
_atom_site_aniso_label
_atom_site_aniso_U_11
_atom_site_aniso_U_22
_atom_site_aniso_U_33
_atom_site_aniso_U_12
_atom_site_aniso_U_13
_atom_site_aniso_U_23
N1 0.0197(9) 0.0174(9) 0.0222(10) 0.0002(8) 0.0019(8) -0.0019(8)
N2 0.0209(10) 0.0195(10) 0.0255(11) 0.0002(8) 0.0000(8) -0.0019(8)
C1 0.0162(10) 0.0149(11) 0.0232(12) -0.0019(9) 0.0016(9) -0.0001(10)
C2 0.0258(12) 0.0271(13) 0.0242(13) 0.0020(10) -0.0003(10) 0.0001(11)
C3 0.0246(12) 0.0252(13) 0.0351(15) 0.0086(10) -0.0015(11) 0.0012(11)
C4 0.0283(13) 0.0273(13) 0.0334(15) 0.0071(11) 0.0041(11) -0.0069(11)
C5 0.0283(13) 0.0263(13) 0.0261(13) 0.0040(10) 0.0028(11) -0.0051(11)
C6 0.0192(11) 0.0148(11) 0.0222(13) -0.0031(9) 0.0014(10) -0.0013(9)
C7 0.0235(11) 0.0246(12) 0.0196(12) -0.0025(10) -0.0009(10) 0.0020(10)
C8 0.0197(11) 0.0180(12) 0.0218(12) 0.0008(9) 0.0007(10) 0.0012(10)
C9 0.0187(11) 0.0148(11) 0.0227(13) 0.0001(9) -0.0003(10) 0.0012(10)
C10 0.0220(11) 0.0197(12) 0.0218(12) -0.0007(10) 0.0026(10) -0.0014(10)
C11 0.0246(12) 0.0135(11) 0.0218(12) 0.0039(9) 0.0037(10) -0.0006(9)
C12 0.0224(11) 0.0163(11) 0.0216(12) 0.0022(9) 0.0025(10) 0.0027(10)
C13 0.0236(12) 0.0234(12) 0.0333(14) 0.0038(10) 0.0022(11) -0.0014(11)
C14 0.0340(14) 0.0187(12) 0.0364(15) 0.0064(11) 0.0078(11) -0.0064(11)
C15 0.0355(14) 0.0177(12) 0.0286(13) 0.0017(10) 0.0001(11) -0.0068(10)
C16 0.0268(12) 0.0180(11) 0.0258(13) -0.0004(10) -0.0005(10) 0.0010(10)
C17 0.0236(12) 0.0217(12) 0.0266(13) 0.0006(10) 0.0025(10) -0.0035(10)
C18 0.0278(13) 0.0379(15) 0.0396(16) 0.0019(11) -0.0023(12) -0.0067(12)
C19 0.0426(14) 0.0249(13) 0.0422(16) -0.0066(11) 0.0027(12) -0.0034(12)
C20 0.0270(12) 0.0246(13) 0.0387(15) 0.0000(10) -0.0028(11) -0.0063(11)
C21 0.0402(15) 0.0378(15) 0.0565(19) -0.0018(13) -0.0151(13) 0.0062(14)
C22 0.0322(14) 0.0359(15) 0.0551(18) -0.0058(11) 0.0022(13) -0.0027(13)

loop_
_atom_type_symbol
_atom_type_description
_atom_type_scat_dispersion_real
_atom_type_scat_dispersion_imag
_atom_type_scat_source
C C 0.0033 0.0016 'International Tables Vol C Tables 4.2.6.8 and 6.1.1.4'
H H 0.0000 0.0000 'International Tables Vol C Tables 4.2.6.8 and 6.1.1.4'
N N 0.0061 0.0033 'International Tables Vol C Tables 4.2.6.8 and 6.1.1.4'

loop_
_geom_angle_atom_site_label_1
_geom_angle_atom_site_label_2
_geom_angle_atom_site_label_3
_geom_angle
C9 N1 C1 117.94(17)
C10 N2 C11 119.16(18)
N1 C1 C2 118.85(19)
N1 C1 C6 122.11(18)
C2 C1 C6 119.04(18)
C3 C2 C1 120.3(2)
C3 C2 H2 119.8
C1 C2 H2 119.8
C2 C3 C4 120.6(2)
C2 C3 H3 119.7
C4 C3 H3 119.7
C5 C4 C3 120.6(2)
C5 C4 H4 119.7
C3 C4 H4 119.7
C4 C5 C6 120.5(2)
C4 C5 H5 119.8
C6 C5 H5 119.8
C7 C6 C5 123.33(19)
C7 C6 C1 117.73(18)
C5 C6 C1 118.93(19)
C8 C7 C6 119.5(2)
C8 C7 H7 120.3
C6 C7 H7 120.3
C7 C8 C9 119.10(19)
C7 C8 H8 120.5
C9 C8 H8 120.5
N1 C9 C8 123.67(18)
N1 C9 C10 115.18(19)
C8 C9 C10 121.14(19)
N2 C10 C9 121.1(2)
N2 C10 H10 119.4
C9 C10 H10 119.4
C16 C11 C12 122.09(18)
C16 C11 N2 121.48(18)
C12 C11 N2 116.34(18)
C13 C12 C11 117.71(19)
C13 C12 C17 121.52(18)
C11 C12 C17 120.67(17)
C14 C13 C12 121.2(2)
C14 C13 H13 119.4
C12 C13 H13 119.4
C15 C14 C13 120.17(19)
C15 C14 H14 119.9
C13 C14 H14 119.9
C14 C15 C16 121.5(2)
C14 C15 H15 119.3
C16 C15 H15 119.3
C15 C16 C11 117.35(19)
C15 C16 C20 119.13(19)
C11 C16 C20 123.52(18)
C12 C17 C18 113.70(17)
C12 C17 C19 110.37(18)
C18 C17 C19 110.30(18)
C12 C17 H17 107.4
C18 C17 H17 107.4
C19 C17 H17 107.4
C17 C18 H18A 109.5
C17 C18 H18B 109.5
H18A C18 H18B 109.5
C17 C18 H18C 109.5
H18A C18 H18C 109.5
H18B C18 H18C 109.5
C17 C19 H19A 109.5
C17 C19 H19B 109.5
H19A C19 H19B 109.5
C17 C19 H19C 109.5
H19A C19 H19C 109.5
H19B C19 H19C 109.5
C16 C20 C21 110.49(18)
C16 C20 C22 111.93(18)
C21 C20 C22 110.86(19)
C16 C20 H20 107.8
C21 C20 H20 107.8
C22 C20 H20 107.8
C20 C21 H21A 109.5
C20 C21 H21B 109.5
H21A C21 H21B 109.5
C20 C21 H21C 109.5
H21A C21 H21C 109.5
H21B C21 H21C 109.5
C20 C22 H22A 109.5
C20 C22 H22B 109.5
H22A C22 H22B 109.5
C20 C22 H22C 109.5
H22A C22 H22C 109.5
H22B C22 H22C 109.5

loop_
_geom_bond_atom_site_label_1
_geom_bond_atom_site_label_2
_geom_bond_distance
N1 C9 1.323(2)
N1 C1 1.368(2)
N2 C10 1.270(2)
N2 C11 1.432(2)
C1 C2 1.414(3)
C1 C6 1.419(3)
C2 C3 1.365(3)
C2 H2 0.9500
C3 C4 1.403(3)
C3 H3 0.9500
C4 C5 1.359(3)
C4 H4 0.9500
C5 C6 1.417(3)
C5 H5 0.9500
C6 C7 1.416(3)
C7 C8 1.360(3)
C7 H7 0.9500
C8 C9 1.410(3)
C8 H8 0.9500
C9 C10 1.474(3)
C10 H10 0.9500
C11 C16 1.402(3)
C11 C12 1.406(3)
C12 C13 1.391(3)
C12 C17 1.514(3)
C13 C14 1.382(3)
C13 H13 0.9500
C14 C15 1.372(3)
C14 H14 0.9500
C15 C16 1.401(3)
C15 H15 0.9500
C16 C20 1.522(3)
C17 C18 1.530(3)
C17 C19 1.532(3)
C17 H17 1.0000
C18 H18A 0.9800
C18 H18B 0.9800
C18 H18C 0.9800
C19 H19A 0.9800
C19 H19B 0.9800
C19 H19C 0.9800
C20 C21 1.528(3)
C20 C22 1.534(3)
C20 H20 1.0000
C21 H21A 0.9800
C21 H21B 0.9800
C21 H21C 0.9800
C22 H22A 0.9800
C22 H22B 0.9800
C22 H22C 0.9800

loop_
_geom_hbond_atom_site_label_D
_geom_hbond_atom_site_label_H
_geom_hbond_atom_site_label_A
_geom_hbond_site_symmetry_A
_geom_hbond_distance_DH
_geom_hbond_distance_HA
_geom_hbond_distance_DA
_geom_hbond_angle_DHA
_geom_hbond_publ_flag
C7 H7 N1 4_565 0.9500 2.6100 3.464(3) 151.00 yes

loop_
_geom_torsion_atom_site_label_1
_geom_torsion_atom_site_label_2
_geom_torsion_atom_site_label_3
_geom_torsion_atom_site_label_4
_geom_torsion
C9 N1 C1 C2 179.57(18)
C9 N1 C1 C6 -0.4(3)
N1 C1 C2 C3 -179.84(19)
C6 C1 C2 C3 0.1(3)
C1 C2 C3 C4 -0.4(3)
C2 C3 C4 C5 0.2(3)
C3 C4 C5 C6 0.3(3)
C4 C5 C6 C7 180.0(2)
C4 C5 C6 C1 -0.6(3)
N1 C1 C6 C7 -0.2(3)
C2 C1 C6 C7 179.85(18)
N1 C1 C6 C5 -179.68(17)
C2 C1 C6 C5 0.4(3)
C5 C6 C7 C8 -179.93(19)
C1 C6 C7 C8 0.6(3)
C6 C7 C8 C9 -0.5(3)
C1 N1 C9 C8 0.6(3)
C1 N1 C9 C10 -179.74(16)
C7 C8 C9 N1 -0.1(3)
C7 C8 C9 C10 -179.82(18)
C11 N2 C10 C9 -177.95(17)
N1 C9 C10 N2 171.13(18)
C8 C9 C10 N2 -9.2(3)
C10 N2 C11 C16 64.9(3)
C10 N2 C11 C12 -118.6(2)
C16 C11 C12 C13 -0.9(3)
N2 C11 C12 C13 -177.40(17)
C16 C11 C12 C17 -177.39(19)
N2 C11 C12 C17 6.1(3)
C11 C12 C13 C14 0.9(3)
C17 C12 C13 C14 177.4(2)
C12 C13 C14 C15 -0.6(3)
C13 C14 C15 C16 0.3(3)
C14 C15 C16 C11 -0.2(3)
C14 C15 C16 C20 179.2(2)
C12 C11 C16 C15 0.6(3)
N2 C11 C16 C15 176.88(18)
C12 C11 C16 C20 -178.88(19)
N2 C11 C16 C20 -2.6(3)
C13 C12 C17 C18 33.5(3)
C11 C12 C17 C18 -150.12(19)
C13 C12 C17 C19 -91.0(2)
C11 C12 C17 C19 85.3(2)
C15 C16 C20 C21 66.5(2)
C11 C16 C20 C21 -114.1(2)
C15 C16 C20 C22 -57.6(3)
C11 C16 C20 C22 121.8(2)

loop_
_cod_related_entry_id
_cod_related_entry_database
_cod_related_entry_code
1 ChemSpider 30655328
